data_7030157
loop_
_publ_author_name
'Xu, Yan'
'Li, Yi'
'Han, Yide'
'Yu, Jihong'
'Xu, Ruren'

_publ_section_title
;
 Distribution of trivalent metal cations in alumino-/gallogermanate
 zeolites with JST topology.
;
_journal_issue 39
_journal_name_full 'Dalton transactions (Cambridge, England : 2003)'
_journal_page_first 12170
_journal_page_last 12174
_journal_paper_doi 10.1039/c2dt31185b
_journal_volume 41
_journal_year 2012
_chemical_formula_sum 'C2 H8 Co0.33 Ga0.67 Ge1.33 N2 O4'
_chemical_formula_weight 287.01
_chemical_name_common Co(en)3[Ga2Ge4O12]
_chemical_name_systematic
;
?
;
_space_group_IT_number 205
_symmetry_cell_setting cubic
_symmetry_space_group_name_Hall '-P 2ac 2ab 3'
_symmetry_space_group_name_H-M 'P a -3'
_atom_sites_solution_hydrogens geom
_atom_sites_solution_primary direct
_atom_sites_solution_secondary difmap
_audit_creation_method SHELXL-97
_cell_angle_alpha 90.00
_cell_angle_beta 90.00
_cell_angle_gamma 90.00
_cell_formula_units_Z 24
_cell_length_a 16.5903(5)
_cell_length_b 16.5903(5)
_cell_length_c 16.5903(5)
_cell_measurement_temperature 296(2)
_cell_volume 4566.3(2)
_computing_structure_refinement 'SHELXL-97 (Sheldrick, 2008)'
_computing_structure_solution 'SHELXS-97 (Sheldrick, 2008)'
_diffrn_ambient_temperature 296(2)
_diffrn_measured_fraction_theta_full 1.000
_diffrn_measured_fraction_theta_max 1.000
_diffrn_radiation_monochromator graphite
_diffrn_radiation_source 'fine-focus sealed tube'
_diffrn_radiation_type MoK\a
_diffrn_radiation_wavelength 0.71073
_diffrn_reflns_av_R_equivalents 0.0608
_diffrn_reflns_av_sigmaI/netI 0.0229
_diffrn_reflns_limit_h_max 22
_diffrn_reflns_limit_h_min -22
_diffrn_reflns_limit_k_max 22
_diffrn_reflns_limit_k_min -22
_diffrn_reflns_limit_l_max 11
_diffrn_reflns_limit_l_min -22
_diffrn_reflns_number 32047
_diffrn_reflns_theta_full 28.34
_diffrn_reflns_theta_max 28.34
_diffrn_reflns_theta_min 2.13
_exptl_absorpt_coefficient_mu 8.291
_exptl_absorpt_correction_T_max 0.7457
_exptl_absorpt_correction_T_min 0.4861
_exptl_absorpt_correction_type multi-scan
_exptl_absorpt_process_details sadabs
_exptl_crystal_density_diffrn 2.505
_exptl_crystal_density_method 'not measured'
_exptl_crystal_F_000 3320
_exptl_crystal_size_max 0.32
_exptl_crystal_size_mid 0.30
_exptl_crystal_size_min 0.28
_refine_diff_density_max 0.836
_refine_diff_density_min -1.289
_refine_diff_density_rms 0.136
_refine_ls_extinction_method none
_refine_ls_goodness_of_fit_ref 0.998
_refine_ls_hydrogen_treatment constr
_refine_ls_matrix_type full
_refine_ls_number_parameters 94
_refine_ls_number_reflns 1914
_refine_ls_number_restraints 13
_refine_ls_restrained_S_all 1.032
_refine_ls_R_factor_all 0.0405
_refine_ls_R_factor_gt 0.0326
_refine_ls_shift/su_max 0.001
_refine_ls_shift/su_mean 0.000
_refine_ls_structure_factor_coef Fsqd
_refine_ls_weighting_details 'calc w=1/[\s^2^(Fo^2^)+(0.1000P)^2^+0.0000P] where P=(Fo^2^+2Fc^2^)/3'
_refine_ls_weighting_scheme calc
_refine_ls_wR_factor_gt 0.1162
_refine_ls_wR_factor_ref 0.1227
_reflns_number_gt 1640
_reflns_number_total 1914
_reflns_threshold_expression >2sigma(I)
_cod_data_source_file c2dt31185b.txt
_cod_data_source_block Co(en)3[Ga2Ge4O12]
_cod_depositor_comments
;
The following automatic conversions were performed:

'_symmetry_cell_setting' value 'Cubic' changed to 'cubic' according
to
/usr/data/users/saulius/automatic-downloads/retrospective/RSC/lib/dictionaries/cif_core.dic
dictionary named 'cif_core.dic' version 2.4.2 from 2011-04-26.

Automatic conversion script
Id: cif_fix_values 2281 2013-09-26 08:29:07Z andrius 
;
_cod_database_code 7030157

loop_
_symmetry_equiv_pos_as_xyz
'x, y, z'
'-x+1/2, -y, z+1/2'
'-x, y+1/2, -z+1/2'
'x+1/2, -y+1/2, -z'
'z, x, y'
'z+1/2, -x+1/2, -y'
'-z+1/2, -x, y+1/2'
'-z, x+1/2, -y+1/2'
'y, z, x'
'-y, z+1/2, -x+1/2'
'y+1/2, -z+1/2, -x'
'-y+1/2, -z, x+1/2'
'-x, -y, -z'
'x-1/2, y, -z-1/2'
'x, -y-1/2, z-1/2'
'-x-1/2, y-1/2, z'
'-z, -x, -y'
'-z-1/2, x-1/2, y'
'z-1/2, x, -y-1/2'
'z, -x-1/2, y-1/2'
'-y, -z, -x'
'y, -z-1/2, x-1/2'
'-y-1/2, z-1/2, x'
'y-1/2, z, -x-1/2'

loop_
_atom_site_label
_atom_site_type_symbol
_atom_site_fract_x
_atom_site_fract_y
_atom_site_fract_z
_atom_site_U_iso_or_equiv
_atom_site_adp_type
_atom_site_occupancy
_atom_site_symmetry_multiplicity
_atom_site_calc_flag
_atom_site_refinement_flags
Ga1 Ga 0.84097(3) 0.06633(3) 0.07716(3) 0.01789(18) Uani 0.33 1 d P
Ge1 Ge 0.84097(3) 0.06633(3) 0.07716(3) 0.01789(18) Uani 0.67 1 d P
Ga2 Ga 0.86137(3) 0.25662(2) 0.08878(2) 0.01680(17) Uani 0.33 1 d P
Ge2 Ge 0.86137(3) 0.25662(2) 0.08878(2) 0.01680(17) Uani 0.67 1 d P
Co1 Co 0.16710(4) 0.16710(4) 0.16710(4) 0.0247(3) Uani 1 3 d S
O1 O 0.75603(19) 0.0021(2) 0.0848(2) 0.0332(9) Uani 1 1 d .
O2 O 0.8674(2) 0.07792(18) -0.02548(19) 0.0293(7) Uani 1 1 d .
O3 O 0.8174(2) 0.16334(18) 0.1167(2) 0.0294(7) Uani 1 1 d .
O4 O 0.9262(2) 0.2872(2) 0.16831(19) 0.0316(8) Uani 1 1 d .
C1 C 0.0208(4) 0.1374(7) 0.2684(4) 0.087(3) Uani 1 1 d DU
H1A H -0.0271 0.1678 0.2827 0.104 Uiso 1 1 calc R
H1B H 0.0087 0.0806 0.2756 0.104 Uiso 1 1 calc R
C2 C 0.0825(5) 0.1586(7) 0.3196(5) 0.100(3) Uani 1 1 d DU
H2A H 0.0669 0.2098 0.3431 0.120 Uiso 1 1 calc R
H2B H 0.0814 0.1196 0.3631 0.120 Uiso 1 1 calc R
N1 N 0.1846(3) 0.0399(3) 0.1520(3) 0.0394(11) Uani 1 1 d .
H1C H 0.1678 0.0140 0.1966 0.047 Uiso 1 1 calc R
H1D H 0.1547 0.0225 0.1102 0.047 Uiso 1 1 calc R
N2 N 0.1588(3) 0.1663(5) 0.2995(3) 0.081(2) Uani 1 1 d U
H2C H 0.1876 0.1250 0.3196 0.097 Uiso 1 1 calc R
H2D H 0.1787 0.2126 0.3196 0.097 Uiso 1 1 calc R

loop_
_atom_site_aniso_label
_atom_site_aniso_U_11
_atom_site_aniso_U_22
_atom_site_aniso_U_33
_atom_site_aniso_U_23
_atom_site_aniso_U_13
_atom_site_aniso_U_12
Ga1 0.0186(3) 0.0146(2) 0.0205(2) 0.00236(16) 0.00086(16) -0.00181(15)
Ge1 0.0186(3) 0.0146(2) 0.0205(2) 0.00236(16) 0.00086(16) -0.00181(15)
Ga2 0.0194(3) 0.0155(2) 0.0155(2) -0.00301(15) -0.00003(15) 0.00296(16)
Ge2 0.0194(3) 0.0155(2) 0.0155(2) -0.00301(15) -0.00003(15) 0.00296(16)
Co1 0.0247(3) 0.0247(3) 0.0247(3) -0.0024(2) -0.0024(2) -0.0024(2)
O1 0.0240(16) 0.0305(19) 0.045(2) 0.0177(15) -0.0088(14) -0.0107(14)
O2 0.045(2) 0.0233(16) 0.0200(15) -0.0020(12) 0.0013(14) -0.0069(14)
O3 0.0380(18) 0.0223(16) 0.0279(17) -0.0002(12) 0.0148(14) -0.0005(13)
O4 0.0316(18) 0.0319(18) 0.0313(18) -0.0143(14) -0.0099(14) 0.0159(14)
C1 0.046(4) 0.158(8) 0.058(4) 0.023(5) 0.021(3) -0.006(5)
C2 0.077(5) 0.184(7) 0.039(3) -0.014(4) 0.018(3) -0.045(5)
N1 0.051(3) 0.028(2) 0.039(2) 0.0037(18) -0.001(2) -0.008(2)
N2 0.052(3) 0.159(7) 0.031(3) -0.016(3) -0.010(2) 0.003(4)

loop_
_atom_type_symbol
_atom_type_description
_atom_type_scat_dispersion_real
_atom_type_scat_dispersion_imag
_atom_type_scat_source
C C 0.0033 0.0016 'International Tables Vol C Tables 4.2.6.8 and 6.1.1.4'
H H 0.0000 0.0000 'International Tables Vol C Tables 4.2.6.8 and 6.1.1.4'
N N 0.0061 0.0033 'International Tables Vol C Tables 4.2.6.8 and 6.1.1.4'
O O 0.0106 0.0060 'International Tables Vol C Tables 4.2.6.8 and 6.1.1.4'
Ga Ga 0.2307 1.6083 'International Tables Vol C Tables 4.2.6.8 and 6.1.1.4'
Ge Ge 0.1547 1.8001 'International Tables Vol C Tables 4.2.6.8 and 6.1.1.4'
Co Co 0.3494 0.9721 'International Tables Vol C Tables 4.2.6.8 and 6.1.1.4'

loop_
_geom_angle_atom_site_label_1
_geom_angle_atom_site_label_2
_geom_angle_atom_site_label_3
_geom_angle
_geom_angle_site_symmetry_1
_geom_angle_site_symmetry_3
O2 Ga1 O2 110.8(2) 21_656 .
O2 Ga1 O1 109.78(15) 21_656 .
O2 Ga1 O1 109.33(16) . .
O2 Ga1 O3 108.79(16) 21_656 .
O2 Ga1 O3 108.10(14) . .
O1 Ga1 O3 110.05(16) . .
O1 Ga2 O4 108.42(17) 17_665 11_556
O1 Ga2 O3 109.13(14) 17_665 .
O4 Ga2 O3 111.45(16) 11_556 .
O1 Ga2 O4 111.23(16) 17_665 .
O4 Ga2 O4 108.91(18) 11_556 .
O3 Ga2 O4 107.73(18) . .
N1 Co1 N1 91.95(18) 5 9
N1 Co1 N1 91.95(18) 5 .
N1 Co1 N1 91.95(18) 9 .
N1 Co1 N2 167.3(2) 5 .
N1 Co1 N2 78.6(2) 9 .
N1 Co1 N2 96.8(3) . .
N1 Co1 N2 78.6(2) 5 9
N1 Co1 N2 96.8(3) 9 9
N1 Co1 N2 167.3(2) . 9
N2 Co1 N2 93.9(3) . 9
N1 Co1 N2 96.8(3) 5 5
N1 Co1 N2 167.3(2) 9 5
N1 Co1 N2 78.6(2) . 5
N2 Co1 N2 93.9(3) . 5
N2 Co1 N2 93.9(3) 9 5
Ge2 O1 Ga2 0.00(4) 21_656 21_656
Ge2 O1 Ga1 130.13(18) 21_656 .
Ga2 O1 Ga1 130.13(18) 21_656 .
Ge1 O2 Ga1 0.00(4) 17_665 17_665
Ge1 O2 Ga1 125.55(17) 17_665 .
Ga1 O2 Ga1 125.55(17) 17_665 .
Ga2 O3 Ga1 127.04(18) . .
Ge2 O4 Ga2 0.00(4) 8_645 8_645
Ge2 O4 Ga2 129.58(18) 8_645 .
Ga2 O4 Ga2 129.58(18) 8_645 .
C2 C1 N1 112.7(6) . 9
C2 C1 H1A 109.0 . .
N1 C1 H1A 109.0 9 .
C2 C1 H1B 109.0 . .
N1 C1 H1B 109.0 9 .
H1A C1 H1B 107.8 . .
N2 C2 C1 125.8(7) . .
N2 C2 H2A 105.9 . .
C1 C2 H2A 105.9 . .
N2 C2 H2B 105.9 . .
C1 C2 H2B 105.9 . .
H2A C2 H2B 106.2 . .
C1 N1 Co1 111.4(4) 5 .
C1 N1 H1C 109.3 5 .
Co1 N1 H1C 109.3 . .
C1 N1 H1D 109.3 5 .
Co1 N1 H1D 109.3 . .
H1C N1 H1D 108.0 . .
C2 N2 Co1 108.3(5) . .
C2 N2 H2C 110.0 . .
Co1 N2 H2C 110.0 . .
C2 N2 H2D 110.0 . .
Co1 N2 H2D 110.0 . .
H2C N2 H2D 108.4 . .

loop_
_geom_bond_atom_site_label_1
_geom_bond_atom_site_label_2
_geom_bond_distance
_geom_bond_site_symmetry_2
Ga1 O2 1.765(3) 21_656
Ga1 O2 1.769(3) .
Ga1 O1 1.771(3) .
Ga1 O3 1.781(3) .
Ga2 O1 1.765(3) 17_665
Ga2 O4 1.768(3) 11_556
Ga2 O3 1.772(3) .
Ga2 O4 1.776(3) .
Co1 N1 2.145(4) 5
Co1 N1 2.145(4) 9
Co1 N1 2.145(4) .
Co1 N2 2.200(5) .
Co1 N2 2.200(5) 9
Co1 N2 2.200(5) 5
O1 Ge2 1.765(3) 21_656
O1 Ga2 1.765(3) 21_656
O2 Ge1 1.765(3) 17_665
O2 Ga1 1.765(3) 17_665
O4 Ge2 1.768(3) 8_645
O4 Ga2 1.768(3) 8_645
C1 C2 1.376(8) .
C1 N1 1.447(8) 9
C1 H1A 0.9700 .
C1 H1B 0.9700 .
C2 N2 1.315(9) .
C2 H2A 0.9700 .
C2 H2B 0.9700 .
N1 C1 1.447(8) 5
N1 H1C 0.9000 .
N1 H1D 0.9000 .
N2 H2C 0.9000 .
N2 H2D 0.9000 .
